data_4344142
loop_
_publ_author_name
'Tregenna-Piggott, P.L.W.'
'Andres, H.P.'
'McIntyre, G.J.'
'Best, S.P.'
'Wilson, C.C.'
'Cowan, J.A.'

_publ_section_title
;
 Aqua ions. 2. Structural manifestations of the Jahn-Teller effect in the
 beta-alums
;
_journal_name_full 'Inorganic Chemistry'
_journal_page_first 1350
_journal_page_last 1365
_journal_volume 42
_journal_year 2003
_chemical_formula_sum 'Cs D24 O20 S2 Ti'
_chemical_name_systematic 'Cs Ti (S O4)2 (D2 O)12'
_space_group_IT_number 205
_symmetry_space_group_name_Hall '-P 2ac 2ab 3'
_symmetry_space_group_name_H-M 'P a -3'
_cell_angle_alpha 90
_cell_angle_beta 90
_cell_angle_gamma 90
_cell_formula_units_Z 4
_cell_length_a 12.4091
_cell_length_b 12.4091
_cell_length_c 12.4091
_cell_volume 1910.825
_citation_journal_id_ASTM INOCAJ
_cod_data_source_file Tregenna-Piggott_INOCAJ_2003_1831.cif
_cod_data_source_block D24Cs1O20S2Ti1
_cod_original_formula_sum 'D24 Cs1 O20 S2 Ti1'
_cod_database_code 4344142

loop_
_symmetry_equiv_pos_as_xyz
x,y,z
-x+1/2,-y,z+1/2
x+1/2,-y+1/2,-z
-x,y+1/2,-z+1/2
z,x,y
-z+1/2,-x,y+1/2
z+1/2,-x+1/2,-y
-z,x+1/2,-y+1/2
y,z,x
y+1/2,-z+1/2,-x
-y,z+1/2,-x+1/2
-y+1/2,-z,x+1/2
-x,-y,-z
x-1/2,y,-z-1/2
-x-1/2,y-1/2,z
x,-y-1/2,z-1/2
-z,-x,-y
z-1/2,x,-y-1/2
-z-1/2,x-1/2,y
z,-x-1/2,y-1/2
-y,-z,-x
-y-1/2,z-1/2,x
y,-z-1/2,x-1/2
y-1/2,z,-x-1/2

loop_
_atom_site_label
_atom_site_type_symbol
_atom_site_fract_x
_atom_site_fract_y
_atom_site_fract_z
_atom_site_occupancy
_atom_site_U_iso_or_equiv
D2 D+1 0.12746 0.21952 0.31779 1 0.0
D4 D+1 0.20859 0.06071 -0.02349 1 0.0
O1 O-2 0.25847 0.25847 0.25847 1 0.0
O3 O-2 0.05379 0.20707 0.34142 1 0.0
Cs1 Cs+1 0.5 0.5 0.5 1 0.0
D1 D+1 0.01028 0.22879 0.27999 1 0.0
O2 O-2 0.28131 0.334 0.43717 1 0.0
D3 D+1 0.21199 -0.06161 0.0229 1 0.0
S1 S+6 0.32745 0.32745 0.32745 1 0.0
Ti1 Ti+3 0 0 0 1 0.0
O4 O-2 0.16414 -0.00092 -0.00015 1 0.0
